data_4079609
loop_
_publ_author_name
'Fischer, Reinald'
'Suxdorf, Regina'
'G\"orls, Helmar'
'Westerhausen, Matthias'

_publ_section_title
;
 Synthesis, Crystal Structures, and Solution Behavior of Organomagnesium
 Derivatives of Alkane-1,4-diide as Well as -1,5-diide
;
_journal_issue 21
_journal_name_full Organometallics
_journal_page_first 7579
_journal_paper_doi 10.1021/om300880f
_journal_volume 31
_journal_year 2012
_chemical_formula_moiety 'C12 H24 Mg O2'
_chemical_formula_sum 'C12 H24 Mg O2'
_chemical_formula_weight 224.62
_space_group_IT_number 2
_symmetry_cell_setting triclinic
_symmetry_space_group_name_Hall '-P 1'
_symmetry_space_group_name_H-M 'P -1'
_atom_sites_solution_hydrogens geom
_atom_sites_solution_primary direct
_atom_sites_solution_secondary difmap
_audit_creation_method SHELXL-97
_cell_angle_alpha 85.920(3)
_cell_angle_beta 82.190(3)
_cell_angle_gamma 70.240(3)
_cell_formula_units_Z 2
_cell_length_a 7.6841(3)
_cell_length_b 7.8489(4)
_cell_length_c 11.6620(7)
_cell_measurement_reflns_used 2736
_cell_measurement_temperature 133(2)
_cell_measurement_theta_max 27.48
_cell_measurement_theta_min 2.76
_cell_volume 655.56(6)
_computing_cell_refinement DENZO
_computing_data_collection COLLECT
_computing_data_reduction DENZO
_computing_molecular_graphics SHELXTL/PC
_computing_publication_material SHELXL-97
_computing_structure_refinement 'SHELXL-97 (Sheldrick, 2008)'
_computing_structure_solution 'SHELXS-97 (Sheldrick, 2008)'
_diffrn_ambient_temperature 133(2)
_diffrn_measured_fraction_theta_full 0.912
_diffrn_measured_fraction_theta_max 0.912
_diffrn_measurement_device_type KappaCCD
_diffrn_measurement_method 'phi- + omega-scan'
_diffrn_radiation_monochromator graphite
_diffrn_radiation_source 'fine-focus sealed tube'
_diffrn_radiation_type MoK\a
_diffrn_radiation_wavelength 0.71073
_diffrn_reflns_av_R_equivalents 0.0000
_diffrn_reflns_av_sigmaI/netI 0.0712
_diffrn_reflns_limit_h_max 9
_diffrn_reflns_limit_h_min -9
_diffrn_reflns_limit_k_max 10
_diffrn_reflns_limit_k_min -10
_diffrn_reflns_limit_l_max 15
_diffrn_reflns_limit_l_min 0
_diffrn_reflns_number 2736
_diffrn_reflns_theta_full 27.48
_diffrn_reflns_theta_max 27.48
_diffrn_reflns_theta_min 2.76
_exptl_absorpt_coefficient_mu 0.117
_exptl_absorpt_correction_type none
_exptl_crystal_colour colourless
_exptl_crystal_density_diffrn 1.138
_exptl_crystal_density_method 'not measured'
_exptl_crystal_description prism
_exptl_crystal_F_000 248
_exptl_crystal_size_max 0.06
_exptl_crystal_size_mid 0.05
_exptl_crystal_size_min 0.05
_refine_diff_density_max 0.468
_refine_diff_density_min -0.255
_refine_diff_density_rms 0.066
_refine_ls_extinction_method none
_refine_ls_goodness_of_fit_ref 1.039
_refine_ls_hydrogen_treatment constr
_refine_ls_matrix_type full
_refine_ls_number_parameters 137
_refine_ls_number_reflns 2736
_refine_ls_number_restraints 0
_refine_ls_restrained_S_all 1.039
_refine_ls_R_factor_all 0.0879
_refine_ls_R_factor_gt 0.0628
_refine_ls_shift/su_max 0.000
_refine_ls_shift/su_mean 0.000
_refine_ls_structure_factor_coef Fsqd
_refine_ls_weighting_details 'calc w=1/[\s^2^(Fo^2^)+(0.0504P)^2^+0.5148P] where P=(Fo^2^+2Fc^2^)/3'
_refine_ls_weighting_scheme calc
_refine_ls_wR_factor_gt 0.1283
_refine_ls_wR_factor_ref 0.1395
_reflns_number_gt 2117
_reflns_number_total 2736
_reflns_threshold_expression >2sigma(I)
_cod_data_source_file om300880f_si_001.cif
_cod_data_source_block FO4410
_cod_database_code 4079609

loop_
_symmetry_equiv_pos_as_xyz
'x, y, z'
'-x, -y, -z'

loop_
_atom_site_label
_atom_site_type_symbol
_atom_site_fract_x
_atom_site_fract_y
_atom_site_fract_z
_atom_site_U_iso_or_equiv
_atom_site_adp_type
_atom_site_occupancy
_atom_site_symmetry_multiplicity
_atom_site_calc_flag
_atom_site_refinement_flags
Mg1 Mg 0.27962(14) 0.85574(14) 0.26560(10) 0.0208(3) Uani 1 1 d .
O1 O 0.3138(3) 1.1079(3) 0.2708(2) 0.0284(5) Uani 1 1 d .
C1 C 0.1888(5) 0.7747(5) 0.4380(3) 0.0288(8) Uani 1 1 d .
H1A H 0.1071 0.7028 0.4312 0.035 Uiso 1 1 calc R
H1B H 0.2998 0.6937 0.4723 0.035 Uiso 1 1 calc R
O2 O 0.5700(3) 0.7186(3) 0.24214(18) 0.0269(5) Uani 1 1 d .
C2 C 0.0839(4) 0.9280(4) 0.5231(3) 0.0277(8) Uani 1 1 d .
H2A H 0.0404 0.8744 0.5962 0.033 Uiso 1 1 calc R
H2B H 0.1715 0.9872 0.5414 0.033 Uiso 1 1 calc R
C3 C 0.2033(4) 0.8563(4) 0.0940(3) 0.0250(7) Uani 1 1 d .
H3A H 0.3067 0.8703 0.0378 0.030 Uiso 1 1 calc R
H3B H 0.1956 0.7354 0.0826 0.030 Uiso 1 1 calc R
C4 C 0.0225(4) 0.9984(4) 0.0616(3) 0.0235(7) Uani 1 1 d .
H4A H -0.0822 0.9802 0.1147 0.028 Uiso 1 1 calc R
H4B H 0.0268 1.1193 0.0767 0.028 Uiso 1 1 calc R
C5 C 0.3643(6) 1.1961(5) 0.1647(3) 0.0345(9) Uani 1 1 d .
H5A H 0.2553 1.2482 0.1213 0.041 Uiso 1 1 calc R
H5B H 0.4644 1.1080 0.1152 0.041 Uiso 1 1 calc R
C6 C 0.4295(7) 1.3410(6) 0.1975(3) 0.0469(11) Uani 1 1 d .
H6A H 0.3288 1.4598 0.1976 0.056 Uiso 1 1 calc R
H6B H 0.5375 1.3485 0.1430 0.056 Uiso 1 1 calc R
C7 C 0.4835(8) 1.2875(7) 0.3162(4) 0.0571(13) Uani 1 1 d .
H7A H 0.4640 1.3956 0.3616 0.069 Uiso 1 1 calc R
H7B H 0.6158 1.2099 0.3129 0.069 Uiso 1 1 calc R
C8 C 0.3564(5) 1.1840(5) 0.3686(3) 0.0324(8) Uani 1 1 d .
H8A H 0.4200 1.0870 0.4228 0.039 Uiso 1 1 calc R
H8B H 0.2415 1.2660 0.4109 0.039 Uiso 1 1 calc R
C9 C 0.6840(4) 0.6816(5) 0.1322(3) 0.0284(8) Uani 1 1 d .
H9A H 0.7034 0.7933 0.0969 0.034 Uiso 1 1 calc R
H9B H 0.6246 0.6329 0.0783 0.034 Uiso 1 1 calc R
C10 C 0.8666(6) 0.5433(6) 0.1579(4) 0.0510(11) Uani 1 1 d .
H10A H 0.8769 0.4222 0.1325 0.061 Uiso 1 1 calc R
H10B H 0.9725 0.5771 0.1173 0.061 Uiso 1 1 calc R
C11 C 0.8669(6) 0.5420(7) 0.2831(4) 0.0652(15) Uani 1 1 d .
H11A H 0.9764 0.5697 0.3015 0.078 Uiso 1 1 calc R
H11B H 0.8727 0.4214 0.3172 0.078 Uiso 1 1 calc R
C12 C 0.6918(5) 0.6823(6) 0.3307(3) 0.0371(9) Uani 1 1 d .
H12A H 0.6361 0.6369 0.4028 0.045 Uiso 1 1 calc R
H12B H 0.7162 0.7934 0.3478 0.045 Uiso 1 1 calc R

loop_
_atom_site_aniso_label
_atom_site_aniso_U_11
_atom_site_aniso_U_22
_atom_site_aniso_U_33
_atom_site_aniso_U_23
_atom_site_aniso_U_13
_atom_site_aniso_U_12
Mg1 0.0178(5) 0.0216(5) 0.0218(5) 0.0012(5) -0.0033(5) -0.0049(4)
O1 0.0432(13) 0.0300(12) 0.0172(10) 0.0014(10) -0.0032(11) -0.0195(10)
C1 0.0230(17) 0.0304(18) 0.0276(18) 0.0056(14) 0.0032(14) -0.0055(14)
O2 0.0191(10) 0.0378(13) 0.0186(12) -0.0020(9) -0.0050(9) -0.0013(9)
C2 0.0246(18) 0.0323(18) 0.0222(17) 0.0056(14) -0.0003(13) -0.0064(14)
C3 0.0240(16) 0.0274(18) 0.0247(17) 0.0019(13) -0.0100(14) -0.0080(14)
C4 0.0180(16) 0.0248(16) 0.0280(17) -0.0017(14) -0.0085(14) -0.0051(13)
C5 0.047(2) 0.038(2) 0.0236(18) 0.0052(15) -0.0011(16) -0.0232(18)
C6 0.066(3) 0.051(3) 0.037(2) 0.0036(19) -0.008(2) -0.037(2)
C7 0.088(3) 0.063(3) 0.047(3) 0.010(2) -0.030(2) -0.054(3)
C8 0.047(2) 0.0294(19) 0.0228(17) -0.0006(14) -0.0119(16) -0.0126(16)
C9 0.0232(17) 0.038(2) 0.0218(16) -0.0013(14) 0.0021(14) -0.0088(15)
C10 0.036(2) 0.056(3) 0.047(3) -0.013(2) -0.0054(19) 0.005(2)
C11 0.033(2) 0.089(4) 0.047(3) 0.010(3) -0.009(2) 0.014(2)
C12 0.028(2) 0.054(2) 0.028(2) -0.0071(17) -0.0088(16) -0.0083(17)

loop_
_atom_type_symbol
_atom_type_description
_atom_type_scat_dispersion_real
_atom_type_scat_dispersion_imag
_atom_type_scat_source
C C 0.0033 0.0016 'International Tables Vol C Tables 4.2.6.8 and 6.1.1.4'
H H 0.0000 0.0000 'International Tables Vol C Tables 4.2.6.8 and 6.1.1.4'
Mg Mg 0.0486 0.0363 'International Tables Vol C Tables 4.2.6.8 and 6.1.1.4'
O O 0.0106 0.0060 'International Tables Vol C Tables 4.2.6.8 and 6.1.1.4'

loop_
_geom_angle_atom_site_label_1
_geom_angle_atom_site_label_2
_geom_angle_atom_site_label_3
_geom_angle
_geom_angle_site_symmetry_1
O1 Mg1 O2 92.56(10) .
O1 Mg1 C3 103.03(12) .
O2 Mg1 C3 102.41(11) .
O1 Mg1 C1 109.36(13) .
O2 Mg1 C1 104.64(12) .
C3 Mg1 C1 136.26(14) .
C5 O1 C8 109.8(2) .
C5 O1 Mg1 119.88(19) .
C8 O1 Mg1 126.9(2) .
C2 C1 Mg1 116.7(2) .
C2 C1 H1A 108.1 .
Mg1 C1 H1A 108.1 .
C2 C1 H1B 108.1 .
Mg1 C1 H1B 108.1 .
H1A C1 H1B 107.3 .
C12 O2 C9 107.9(2) .
C12 O2 Mg1 125.46(19) .
C9 O2 Mg1 125.42(19) .
C2 C2 C1 113.7(4) 2_576
C2 C2 H2A 108.8 2_576
C1 C2 H2A 108.8 .
C2 C2 H2B 108.8 2_576
C1 C2 H2B 108.8 .
H2A C2 H2B 107.7 .
C4 C3 Mg1 118.9(2) .
C4 C3 H3A 107.6 .
Mg1 C3 H3A 107.6 .
C4 C3 H3B 107.6 .
Mg1 C3 H3B 107.6 .
H3A C3 H3B 107.0 .
C4 C4 C3 117.7(3) 2_575
C4 C4 H4A 107.9 2_575
C3 C4 H4A 107.9 .
C4 C4 H4B 107.9 2_575
C3 C4 H4B 107.9 .
H4A C4 H4B 107.2 .
O1 C5 C6 107.1(3) .
O1 C5 H5A 110.3 .
C6 C5 H5A 110.3 .
O1 C5 H5B 110.3 .
C6 C5 H5B 110.3 .
H5A C5 H5B 108.5 .
C5 C6 C7 104.8(3) .
C5 C6 H6A 110.8 .
C7 C6 H6A 110.8 .
C5 C6 H6B 110.8 .
C7 C6 H6B 110.8 .
H6A C6 H6B 108.9 .
C6 C7 C8 104.4(3) .
C6 C7 H7A 110.9 .
C8 C7 H7A 110.9 .
C6 C7 H7B 110.9 .
C8 C7 H7B 110.9 .
H7A C7 H7B 108.9 .
O1 C8 C7 104.7(3) .
O1 C8 H8A 110.8 .
C7 C8 H8A 110.8 .
O1 C8 H8B 110.8 .
C7 C8 H8B 110.8 .
H8A C8 H8B 108.9 .
O2 C9 C10 105.6(3) .
O2 C9 H9A 110.6 .
C10 C9 H9A 110.6 .
O2 C9 H9B 110.6 .
C10 C9 H9B 110.6 .
H9A C9 H9B 108.7 .
C11 C10 C9 106.1(3) .
C11 C10 H10A 110.5 .
C9 C10 H10A 110.5 .
C11 C10 H10B 110.5 .
C9 C10 H10B 110.5 .
H10A C10 H10B 108.7 .
C10 C11 C12 107.4(3) .
C10 C11 H11A 110.2 .
C12 C11 H11A 110.2 .
C10 C11 H11B 110.2 .
C12 C11 H11B 110.2 .
H11A C11 H11B 108.5 .
O2 C12 C11 105.4(3) .
O2 C12 H12A 110.7 .
C11 C12 H12A 110.7 .
O2 C12 H12B 110.7 .
C11 C12 H12B 110.7 .
H12A C12 H12B 108.8 .

loop_
_geom_bond_atom_site_label_1
_geom_bond_atom_site_label_2
_geom_bond_distance
_geom_bond_site_symmetry_2
Mg1 O1 2.089(2) .
Mg1 O2 2.113(2) .
Mg1 C3 2.160(3) .
Mg1 C1 2.161(3) .
O1 C5 1.446(4) .
O1 C8 1.447(4) .
C1 C2 1.543(5) .
C1 H1A 0.9900 .
C1 H1B 0.9900 .
O2 C12 1.437(4) .
O2 C9 1.439(4) .
C2 C2 1.532(6) 2_576
C2 H2A 0.9900 .
C2 H2B 0.9900 .
C3 C4 1.533(4) .
C3 H3A 0.9900 .
C3 H3B 0.9900 .
C4 C4 1.520(6) 2_575
C4 H4A 0.9900 .
C4 H4B 0.9900 .
C5 C6 1.480(5) .
C5 H5A 0.9900 .
C5 H5B 0.9900 .
C6 C7 1.490(6) .
C6 H6A 0.9900 .
C6 H6B 0.9900 .
C7 C8 1.514(6) .
C7 H7A 0.9900 .
C7 H7B 0.9900 .
C8 H8A 0.9900 .
C8 H8B 0.9900 .
C9 C10 1.509(5) .
C9 H9A 0.9900 .
C9 H9B 0.9900 .
C10 C11 1.459(6) .
C10 H10A 0.9900 .
C10 H10B 0.9900 .
C11 C12 1.488(5) .
C11 H11A 0.9900 .
C11 H11B 0.9900 .
C12 H12A 0.9900 .
C12 H12B 0.9900 .
